data_7250868
loop_
_publ_author_name
'Morita, Masato'
'Yasui, Motohiro'
'Konno, Tsutomu'
'Yamada, Shigeyuki'

_publ_section_title
;
 Interplay of C--H&#x22EF;F and halogen bonding interactions for tunable
 room-temperature phosphorescence in iododiphenylacetylene systems
;
_journal_issue 41
_journal_name_full CrystEngComm
_journal_page_first 6735
_journal_page_last 6741
_journal_paper_doi 10.1039/D5CE00690B
_journal_volume 27
_journal_year 2025
_chemical_formula_moiety 'C15 H11 I O'
_chemical_formula_sum 'C15 H11 I O'
_chemical_formula_weight 334.14
_space_group_crystal_system orthorhombic
_space_group_IT_number 29
_space_group_name_Hall 'P 2c -2ac'
_space_group_name_H-M_alt 'P c a 21'
_atom_sites_solution_hydrogens geom
_atom_sites_solution_primary dual
_audit_creation_date 2020-12-02
_audit_creation_method
;
Olex2 1.3
(compiled 2020.11.12 svn.r5f609507 for OlexSys, GUI svn.r6226)
;
_audit_update_record
;
2024-07-12 deposited with the CCDC.	2025-09-17 downloaded from the CCDC.
;
_cell_angle_alpha 90
_cell_angle_beta 90
_cell_angle_gamma 90
_cell_formula_units_Z 4
_cell_length_a 6.1455(2)
_cell_length_b 7.4012(3)
_cell_length_c 28.5289(11)
_cell_measurement_reflns_used 3941
_cell_measurement_temperature 299
_cell_measurement_theta_max 27.4180
_cell_measurement_theta_min 2.7080
_cell_volume 1297.61(8)
_computing_cell_refinement 'CrysAlisPro 1.171.39.43a (Rigaku OD, 2018)'
_computing_data_collection 'CrysAlisPro 1.171.39.43a (Rigaku OD, 2018)'
_computing_data_reduction 'CrysAlisPro 1.171.39.43a (Rigaku OD, 2018)'
_computing_molecular_graphics 'Olex2 1.3 (Dolomanov et al., 2009)'
_computing_publication_material 'Olex2 1.3 (Dolomanov et al., 2009)'
_computing_structure_refinement 'SHELXL 2018/3 (Sheldrick, 2015)'
_computing_structure_solution 'SHELXT 2018/2 (Sheldrick, 2018)'
_diffrn_ambient_temperature 299
_diffrn_detector 'CCD plate'
_diffrn_measured_fraction_theta_full 0.999
_diffrn_measured_fraction_theta_max 0.999
_diffrn_measurement_details
;
List of Runs (angles in degrees, time in seconds):

  # Type    Start    End  Width  t~exp~   \w     \q     \k     \f   Frames
#--------------------------------------------------------------------------
  1  \w    -92.00 -66.00   0.25    0.36    --  -11.60   9.00   1.00  104
  2  \w    -37.00  28.00   0.25    0.36    --  -11.60  57.00-150.00  260
  3  \w    -46.00  78.00   0.25    0.36    --  -11.60  57.00  90.00  496
;
_diffrn_measurement_device 'four-circle diffractometer'
_diffrn_measurement_device_type 'XtaLAB AFC11 (RINC): Kappa single'
_diffrn_measurement_method '\w scans'
_diffrn_orient_matrix_type 'CrysAlisPro convention (1999,Acta A55,543-557)'
_diffrn_orient_matrix_UB_11 0.0009638000
_diffrn_orient_matrix_UB_12 -0.0762701000
_diffrn_orient_matrix_UB_13 -0.0150507000
_diffrn_orient_matrix_UB_21 -0.0135921000
_diffrn_orient_matrix_UB_22 -0.0577131000
_diffrn_orient_matrix_UB_23 0.0196452000
_diffrn_orient_matrix_UB_31 -0.1146004000
_diffrn_orient_matrix_UB_32 0.0060225000
_diffrn_orient_matrix_UB_33 -0.0024104000
_diffrn_radiation_monochromator mirror
_diffrn_radiation_probe x-ray
_diffrn_radiation_type 'Mo K\a'
_diffrn_radiation_wavelength 0.71073
_diffrn_reflns_av_R_equivalents 0.0211
_diffrn_reflns_av_unetI/netI 0.0226
_diffrn_reflns_Laue_measured_fraction_full 0.999
_diffrn_reflns_Laue_measured_fraction_max 0.999
_diffrn_reflns_limit_h_max 6
_diffrn_reflns_limit_h_min -7
_diffrn_reflns_limit_k_max 9
_diffrn_reflns_limit_k_min -9
_diffrn_reflns_limit_l_max 36
_diffrn_reflns_limit_l_min -31
_diffrn_reflns_number 7048
_diffrn_reflns_point_group_measured_fraction_full 0.839
_diffrn_reflns_point_group_measured_fraction_max 0.803
_diffrn_reflns_theta_full 25.242
_diffrn_reflns_theta_max 27.482
_diffrn_reflns_theta_min 2.752
_diffrn_source 'Rotating-anode X-ray tube'
_diffrn_source_type 'Rigaku (Mo) X-ray Source'
_exptl_absorpt_coefficient_mu 2.448
_exptl_absorpt_correction_T_max 1.00000
_exptl_absorpt_correction_T_min 0.75471
_exptl_absorpt_correction_type multi-scan
_exptl_absorpt_process_details
;
CrysAlisPro 1.171.39.43a (Rigaku Oxford Diffraction, 2018)
Empirical absorption correction using spherical harmonics,
 implemented in SCALE3 ABSPACK scaling algorithm.
;
_exptl_crystal_colour colourless
_exptl_crystal_colour_primary colourless
_exptl_crystal_density_diffrn 1.710
_exptl_crystal_description block
_exptl_crystal_F_000 648
_exptl_crystal_size_max 0.446
_exptl_crystal_size_mid 0.365
_exptl_crystal_size_min 0.196
_refine_diff_density_max 0.371
_refine_diff_density_min -0.336
_refine_diff_density_rms 0.058
_refine_ls_abs_structure_details
;
 Flack x determined using 726 quotients [(I+)-(I-)]/[(I+)+(I-)]
 (Parsons, Flack and Wagner, Acta Cryst. B69 (2013) 249-259).
;
_refine_ls_abs_structure_Flack -0.022(18)
_refine_ls_extinction_method none
_refine_ls_goodness_of_fit_ref 1.050
_refine_ls_hydrogen_treatment constr
_refine_ls_matrix_type full
_refine_ls_number_parameters 155
_refine_ls_number_reflns 2386
_refine_ls_number_restraints 1
_refine_ls_restrained_S_all 1.050
_refine_ls_R_factor_all 0.0289
_refine_ls_R_factor_gt 0.0249
_refine_ls_shift/su_max 0.001
_refine_ls_shift/su_mean 0.000
_refine_ls_structure_factor_coef Fsqd
_refine_ls_weighting_details 'w=1/[\s^2^(Fo^2^)+(0.0375P)^2^+0.1122P] where P=(Fo^2^+2Fc^2^)/3'
_refine_ls_weighting_scheme calc
_refine_ls_wR_factor_gt 0.0640
_refine_ls_wR_factor_ref 0.0662
_reflns_Friedel_coverage 0.574
_reflns_Friedel_fraction_full 0.670
_reflns_Friedel_fraction_max 0.598
_reflns_number_gt 2134
_reflns_number_total 2386
_reflns_threshold_expression 'I > 2\s(I)'
_cod_data_source_file d5ce00690b2.cif
_cod_data_source_block c1-4h-i
_cod_depositor_comments 'Adding full bibliography for 7250867--7250869.cif.'
_cod_database_code 7250868
_shelx_shelxl_version_number 2018/3
_chemical_oxdiff_formula C15H11IO
_shelx_space_group_comment
;
The symmetry employed for this shelxl refinement is uniquely defined
by the following loop, which should always be used as a source of
symmetry information in preference to the above space-group names.
They are only intended as comments.
;
_reflns_odcompleteness_completeness 99.61
_reflns_odcompleteness_iscentric 1
_reflns_odcompleteness_theta 27.42
_olex2_refinement_description
;
1. Fixed Uiso
 At 1.2 times of:
  All C(H) groups
 At 1.5 times of:
  All C(H,H,H) groups
2.a Aromatic/amide H refined with riding coordinates:
 C11(H11), C12(H12), C009(H009), C00B(H00B), C00C(H00C), C00E(H00E),
 C00G(H00G), C00H(H00H)
2.b Idealised Me refined as rotating group:
 C10(H10A,H10B,H10C)
;
_olex2_submission_special_instructions 'No special instructions were received'
_oxdiff_exptl_absorpt_empirical_details
;
Empirical correction (ABSPACK) includes:
- Absorption correction using spherical harmonics
- Frame scaling
;
_oxdiff_exptl_absorpt_empirical_full_max 1.201
_oxdiff_exptl_absorpt_empirical_full_min 0.775

loop_
_space_group_symop_operation_xyz
'x, y, z'
'-x, -y, z+1/2'
'x+1/2, -y, z'
'-x+1/2, y, z+1/2'

loop_
_atom_site_label
_atom_site_type_symbol
_atom_site_fract_x
_atom_site_fract_y
_atom_site_fract_z
_atom_site_U_iso_or_equiv
_atom_site_adp_type
_atom_site_occupancy
_atom_site_site_symmetry_order
_atom_site_calc_flag
_atom_site_refinement_flags_posn
_atom_site_refinement_flags_adp
_atom_site_refinement_flags_occupancy
_atom_site_disorder_assembly
_atom_site_disorder_group
I001 I 1.11391(5) 0.28760(4) 0.70804(2) 0.05862(14) Uani 1 1 d . . . . .
O1 O 0.1173(5) 0.2638(6) 0.30499(16) 0.0541(10) Uani 1 1 d . . . . .
C11 C 0.6290(7) 0.1764(8) 0.6027(2) 0.0441(13) Uani 1 1 d . . . . .
H11 H 0.491308 0.124283 0.602508 0.053 Uiso 1 1 calc R U . . .
C004 C 0.6022(9) 0.2406(8) 0.5172(2) 0.0517(14) Uani 1 1 d . . . . .
C13 C 0.9456(9) 0.2672(6) 0.64465(19) 0.0438(11) Uani 1 1 d . . . . .
C12 C 0.7399(9) 0.1887(7) 0.6430(2) 0.0510(12) Uani 1 1 d . . . . .
H12 H 0.678277 0.144047 0.670448 0.061 Uiso 1 1 calc R U . . .
C007 C 0.5022(11) 0.2471(7) 0.4816(2) 0.0513(12) Uani 1 1 d . . . . .
C10 C -0.0678(9) 0.1844(9) 0.29471(18) 0.0471(14) Uani 1 1 d . . . . .
H10A H -0.114511 0.221786 0.264096 0.071 Uiso 1 1 calc R U . . .
H10B H -0.175822 0.217668 0.317425 0.071 Uiso 1 1 calc R U . . .
H10C H -0.048312 0.055701 0.295075 0.071 Uiso 1 1 calc R U . . .
C009 C 1.0394(8) 0.3297(7) 0.6041(2) 0.0482(11) Uani 1 1 d . . . . .
H009 H 1.177872 0.380162 0.604991 0.058 Uiso 1 1 calc R U . . .
C00A C 0.3941(8) 0.2520(7) 0.4375(2) 0.0435(12) Uani 1 1 d . . . . .
C00B C 0.1931(9) 0.1700(6) 0.43058(19) 0.0475(11) Uani 1 1 d . . . . .
H00B H 0.123938 0.114356 0.455722 0.057 Uiso 1 1 calc R U . . .
C00C C 0.0931(7) 0.1696(8) 0.3866(2) 0.0472(12) Uani 1 1 d . . . . .
H00C H -0.040428 0.112914 0.382217 0.057 Uiso 1 1 calc R U . . .
C00D C 0.7209(9) 0.2426(6) 0.56021(19) 0.0431(11) Uani 1 1 d . . . . .
C00E C 0.4922(8) 0.3364(7) 0.39935(19) 0.0474(11) Uani 1 1 d . . . . .
H00E H 0.626373 0.392594 0.403254 0.057 Uiso 1 1 calc R U . . .
C00F C 0.1969(8) 0.2553(6) 0.34957(19) 0.0416(10) Uani 1 1 d . . . . .
C00G C 0.9293(9) 0.3180(7) 0.5621(2) 0.0510(13) Uani 1 1 d . . . . .
H00G H 0.994273 0.360534 0.534772 0.061 Uiso 1 1 calc R U . . .
C00H C 0.3939(7) 0.3383(8) 0.3559(2) 0.0467(12) Uani 1 1 d . . . . .
H00H H 0.461452 0.395999 0.330830 0.056 Uiso 1 1 calc R U . . .

loop_
_atom_site_aniso_label
_atom_site_aniso_U_11
_atom_site_aniso_U_22
_atom_site_aniso_U_33
_atom_site_aniso_U_23
_atom_site_aniso_U_13
_atom_site_aniso_U_12
I001 0.0613(2) 0.0687(2) 0.0458(2) -0.0008(3) -0.0116(2) 0.00143(13)
O1 0.054(2) 0.071(2) 0.037(2) -0.0027(18) -0.0019(17) -0.0015(16)
C11 0.030(3) 0.052(3) 0.050(4) 0.010(3) -0.005(2) -0.0063(18)
C004 0.061(3) 0.051(3) 0.044(4) -0.006(2) -0.003(3) 0.002(2)
C13 0.047(3) 0.043(2) 0.042(3) 0.001(2) -0.006(2) 0.003(2)
C12 0.051(3) 0.056(3) 0.046(3) 0.009(2) 0.008(2) -0.002(2)
C007 0.060(3) 0.045(2) 0.049(3) -0.006(2) -0.008(3) 0.004(2)
C10 0.029(2) 0.090(4) 0.022(3) -0.006(3) 0.000(2) 0.005(2)
C009 0.044(2) 0.052(3) 0.049(3) 0.004(2) -0.002(2) -0.006(2)
C00A 0.052(3) 0.041(2) 0.037(3) -0.002(2) -0.002(2) 0.0061(19)
C00B 0.053(3) 0.049(2) 0.040(3) 0.005(2) 0.002(2) -0.008(2)
C00C 0.048(2) 0.050(3) 0.044(3) -0.001(2) 0.001(2) -0.009(2)
C00D 0.052(3) 0.042(2) 0.036(3) 0.001(2) -0.006(2) 0.003(2)
C00E 0.044(3) 0.050(2) 0.048(3) -0.002(2) -0.001(2) -0.001(2)
C00F 0.045(3) 0.046(2) 0.033(3) -0.002(2) 0.000(2) 0.008(2)
C00G 0.056(3) 0.056(3) 0.042(3) 0.007(2) 0.004(2) 0.000(2)
C00H 0.046(3) 0.050(3) 0.044(3) 0.002(2) 0.008(2) -0.0026(19)

loop_
_atom_type_symbol
_atom_type_description
_atom_type_scat_dispersion_real
_atom_type_scat_dispersion_imag
_atom_type_scat_source
C C 0.0033 0.0016 'International Tables Vol C Tables 4.2.6.8 and 6.1.1.4'
H H 0.0000 0.0000 'International Tables Vol C Tables 4.2.6.8 and 6.1.1.4'
O O 0.0106 0.0060 'International Tables Vol C Tables 4.2.6.8 and 6.1.1.4'
I I -0.4742 1.8119 'International Tables Vol C Tables 4.2.6.8 and 6.1.1.4'

loop_
_exptl_crystal_face_index_h
_exptl_crystal_face_index_k
_exptl_crystal_face_index_l
_exptl_crystal_face_perp_dist
-9 1 1 0.2223
0 -1 -40 0.0955
8 -1 -9 0.1992
0 1 40 0.0982
-9 1 -3 0.2251
0 -1 40 0.0842
9 -1 0 0.2021
0 1 -40 0.1027
-2 -6 -33 0.1642
1 4 37 0.1271
1 -4 -37 0.1335
7 -3 -20 0.1973
1 8 25 0.1672
-1 -8 -25 0.1585
1 -8 -24 0.1555
7 -5 -10 0.1914
1 10 -11 0.1834
-2 -10 11 0.1400
2 -10 12 0.1580
0 5 -34 0.1416

loop_
_geom_angle_atom_site_label_1
_geom_angle_atom_site_label_2
_geom_angle_atom_site_label_3
_geom_angle
_geom_angle_site_symmetry_1
_geom_angle_site_symmetry_3
_geom_angle_publ_flag
C10 O1 C00F 119.9(5) . . ?
C12 C11 H11 119.8 . . ?
C12 C11 C00D 120.4(4) . . ?
C00D C11 H11 119.8 . . ?
C007 C004 C00D 177.0(6) . . ?
C12 C13 I001 120.6(4) . . ?
C009 C13 I001 119.8(4) . . ?
C009 C13 C12 119.6(5) . . ?
C11 C12 C13 121.3(5) . . ?
C11 C12 H12 119.4 . . ?
C13 C12 H12 119.4 . . ?
C004 C007 C00A 176.5(7) . . ?
O1 C10 H10A 109.5 . . ?
O1 C10 H10B 109.5 . . ?
O1 C10 H10C 109.5 . . ?
H10A C10 H10B 109.5 . . ?
H10A C10 H10C 109.5 . . ?
H10B C10 H10C 109.5 . . ?
C13 C009 H009 119.8 . . ?
C13 C009 C00G 120.4(5) . . ?
C00G C009 H009 119.8 . . ?
C00B C00A C007 121.9(6) . . ?
C00B C00A C00E 118.1(5) . . ?
C00E C00A C007 120.0(5) . . ?
C00A C00B H00B 119.4 . . ?
C00A C00B C00C 121.2(5) . . ?
C00C C00B H00B 119.4 . . ?
C00B C00C H00C 120.6 . . ?
C00F C00C C00B 118.7(5) . . ?
C00F C00C H00C 120.6 . . ?
C11 C00D C004 121.7(5) . . ?
C00G C00D C11 117.9(5) . . ?
C00G C00D C004 120.3(5) . . ?
C00A C00E H00E 119.4 . . ?
C00H C00E C00A 121.1(5) . . ?
C00H C00E H00E 119.4 . . ?
O1 C00F C00C 124.5(5) . . ?
O1 C00F C00H 114.8(5) . . ?
C00H C00F C00C 120.8(5) . . ?
C009 C00G C00D 120.5(5) . . ?
C009 C00G H00G 119.8 . . ?
C00D C00G H00G 119.8 . . ?
C00E C00H H00H 120.0 . . ?
C00F C00H C00E 120.0(5) . . ?
C00F C00H H00H 120.0 . . ?

loop_
_geom_bond_atom_site_label_1
_geom_bond_atom_site_label_2
_geom_bond_distance
_geom_bond_site_symmetry_2
_geom_bond_publ_flag
I001 C13 2.089(5) . ?
O1 C10 1.313(6) . ?
O1 C00F 1.364(7) . ?
C11 H11 0.9300 . ?
C11 C12 1.339(9) . ?
C11 C00D 1.425(9) . ?
C004 C007 1.187(9) . ?
C004 C00D 1.428(9) . ?
C13 C12 1.392(8) . ?
C13 C009 1.372(8) . ?
C12 H12 0.9300 . ?
C007 C00A 1.425(9) . ?
C10 H10A 0.9600 . ?
C10 H10B 0.9600 . ?
C10 H10C 0.9600 . ?
C009 H009 0.9300 . ?
C009 C00G 1.380(8) . ?
C00A C00B 1.390(7) . ?
C00A C00E 1.391(8) . ?
C00B H00B 0.9300 . ?
C00B C00C 1.397(8) . ?
C00C H00C 0.9300 . ?
C00C C00F 1.387(8) . ?
C00D C00G 1.398(8) . ?
C00E H00E 0.9300 . ?
C00E C00H 1.380(8) . ?
C00F C00H 1.370(7) . ?
C00G H00G 0.9300 . ?
C00H H00H 0.9300 . ?

loop_
_geom_torsion_atom_site_label_1
_geom_torsion_atom_site_label_2
_geom_torsion_atom_site_label_3
_geom_torsion_atom_site_label_4
_geom_torsion
_geom_torsion_site_symmetry_1
_geom_torsion_site_symmetry_2
_geom_torsion_site_symmetry_3
_geom_torsion_site_symmetry_4
_geom_torsion_publ_flag
I001 C13 C12 C11 179.3(4) . . . . ?
I001 C13 C009 C00G -179.6(4) . . . . ?
O1 C00F C00H C00E -179.1(5) . . . . ?
C11 C00D C00G C009 -1.0(8) . . . . ?
C004 C00D C00G C009 176.2(5) . . . . ?
C13 C009 C00G C00D 0.1(8) . . . . ?
C12 C11 C00D C004 -176.5(5) . . . . ?
C12 C11 C00D C00G 0.7(8) . . . . ?
C12 C13 C009 C00G 1.2(8) . . . . ?
C007 C00A C00B C00C -177.4(5) . . . . ?
C007 C00A C00E C00H 178.0(5) . . . . ?
C10 O1 C00F C00C -1.3(8) . . . . ?
C10 O1 C00F C00H 178.2(5) . . . . ?
C009 C13 C12 C11 -1.5(8) . . . . ?
C00A C00B C00C C00F -0.9(8) . . . . ?
C00A C00E C00H C00F -0.4(8) . . . . ?
C00B C00A C00E C00H -0.3(7) . . . . ?
C00B C00C C00F O1 179.7(5) . . . . ?
C00B C00C C00F C00H 0.2(8) . . . . ?
C00C C00F C00H C00E 0.4(8) . . . . ?
C00D C11 C12 C13 0.5(9) . . . . ?
C00E C00A C00B C00C 0.9(7) . . . . ?

loop_
_exptl_oxdiff_crystal_face_indexfrac_h
_exptl_oxdiff_crystal_face_indexfrac_k
_exptl_oxdiff_crystal_face_indexfrac_l
_exptl_oxdiff_crystal_face_x
_exptl_oxdiff_crystal_face_y
_exptl_oxdiff_crystal_face_z
-8.6366 0.7977 1.1892 -0.0871 0.0947 0.9917
-0.4373 -0.7944 -40.0530 0.6630 -0.7351 0.1419
8.4140 -0.9374 -8.8615 0.2130 -0.2343 -0.9485
0.2695 0.8100 40.0790 -0.6647 0.7369 -0.1226
-8.6325 0.6308 -2.6343 -0.0168 0.0292 0.9994
-0.2833 -1.3204 39.8687 -0.4996 0.8633 -0.0716
8.6541 -0.5374 -0.1867 0.0521 -0.0903 -0.9946
-0.1131 1.3457 -39.8782 0.4975 -0.8595 0.1172
-2.0000 -6.0000 -33.0001 0.9524 -0.2748 0.2726
1.0000 4.0000 37.0002 -0.8610 0.4824 -0.1797
1.0000 -4.0000 -37.0002 0.8629 -0.5096 -0.0495
7.0000 -3.0000 -20.0001 0.5366 -0.3149 -0.7721
1.0000 8.0000 25.0001 -0.9855 0.0158 -0.1267
-1.0000 -8.0000 -25.0001 0.9855 -0.0158 0.1267
1.0000 -8.0000 -24.0001 0.9723 -0.0234 -0.1049
7.0000 -5.0000 -10.0001 0.5386 -0.0030 -0.8082
1.0000 10.0000 -11.0001 -0.5962 -0.8068 -0.0279
-2.0000 -10.0000 11.0001 0.5952 0.8204 0.1425
2.0000 -10.0000 12.0000 0.5840 0.7857 -0.3184
0.0000 5.0000 -34.0002 0.1304 -0.9565 0.1121
